data_7704068
loop_
_publ_author_name
'Lippi, Martina'
'Caputo, Josefina'
'Famulari, Antonino'
'Sacchetti, Alessandro'
'Castellano, Carlo'
'Meneghetti, Fiorella'
'Mart\'i-Rujas, Javier'
'Cametti, Massimo'

_publ_section_title
;
 Combined structural and theoretical investigation on differently
 substituted bispidine ligands: predicting the properties of their
 corresponding coordination polymers.
;
_journal_issue 18
_journal_name_full 'Dalton transactions (Cambridge, England : 2003)'
_journal_page_first 5965
_journal_page_last 5973
_journal_paper_doi 10.1039/d0dt00799d
_journal_volume 49
_journal_year 2020
_chemical_formula_sum 'C30 H29 F3 N4 O5'
_chemical_formula_weight 582.57
_space_group_crystal_system monoclinic
_space_group_IT_number 14
_space_group_name_Hall '-P 2ybc'
_space_group_name_H-M_alt 'P 1 21/c 1'
_atom_sites_solution_hydrogens geom
_audit_creation_method SHELXL-2018/3
_audit_update_record
;
2019-06-07 deposited with the CCDC.	2020-04-13 downloaded from the CCDC.
;
_cell_angle_alpha 90
_cell_angle_beta 98.22(3)
_cell_angle_gamma 90
_cell_formula_units_Z 4
_cell_length_a 12.767(3)
_cell_length_b 13.128(3)
_cell_length_c 16.753(3)
_cell_measurement_reflns_used 9953
_cell_measurement_temperature 120(2)
_cell_measurement_theta_max 31.59
_cell_measurement_theta_min 2.44
_cell_volume 2779.0(11)
_computing_data_reduction SAINT
_computing_structure_refinement 'SHELXL-2018/3 (Sheldrick, 2018)'
_computing_structure_solution SIR-97
_diffrn_ambient_temperature 120(2)
_diffrn_measured_fraction_theta_full 1.000
_diffrn_measured_fraction_theta_max 0.936
_diffrn_measurement_device_type 'Bruker APEX II CCD diffractometer'
_diffrn_measurement_method 'omega scan'
_diffrn_radiation_type MoK\a
_diffrn_radiation_wavelength 0.71073
_diffrn_reflns_av_R_equivalents 0.0383
_diffrn_reflns_av_unetI/netI 0.0263
_diffrn_reflns_Laue_measured_fraction_full 1.000
_diffrn_reflns_Laue_measured_fraction_max 0.936
_diffrn_reflns_limit_h_max 17
_diffrn_reflns_limit_h_min -18
_diffrn_reflns_limit_k_max 19
_diffrn_reflns_limit_k_min -19
_diffrn_reflns_limit_l_max 24
_diffrn_reflns_limit_l_min -23
_diffrn_reflns_number 31388
_diffrn_reflns_point_group_measured_fraction_full 1.000
_diffrn_reflns_point_group_measured_fraction_max 0.936
_diffrn_reflns_theta_full 25.242
_diffrn_reflns_theta_max 31.644
_diffrn_reflns_theta_min 1.612
_exptl_absorpt_coefficient_mu 0.109
_exptl_absorpt_correction_T_max 1.000
_exptl_absorpt_correction_T_min 0.864
_exptl_absorpt_correction_type empirical
_exptl_absorpt_process_details SADABS
_exptl_crystal_colour colourless
_exptl_crystal_density_diffrn 1.392
_exptl_crystal_description prism
_exptl_crystal_F_000 1216
_exptl_crystal_size_max 0.07
_exptl_crystal_size_mid 0.05
_exptl_crystal_size_min 0.03
_refine_diff_density_max 0.555
_refine_diff_density_min -0.566
_refine_diff_density_rms 0.061
_refine_ls_extinction_method none
_refine_ls_goodness_of_fit_ref 1.058
_refine_ls_hydrogen_treatment riding
_refine_ls_matrix_type full
_refine_ls_number_parameters 379
_refine_ls_number_reflns 8757
_refine_ls_number_restraints 0
_refine_ls_restrained_S_all 1.058
_refine_ls_R_factor_all 0.0667
_refine_ls_R_factor_gt 0.0517
_refine_ls_shift/su_max 0.001
_refine_ls_shift/su_mean 0.000
_refine_ls_structure_factor_coef Fsqd
_refine_ls_weighting_details 'w=1/[\s^2^(Fo^2^)+(0.0510P)^2^+1.9809P] where P=(Fo^2^+2Fc^2^)/3'
_refine_ls_weighting_scheme calc
_refine_ls_wR_factor_gt 0.1202
_refine_ls_wR_factor_ref 0.1299
_reflns_Friedel_coverage 0.000
_reflns_number_gt 7280
_reflns_number_total 8757
_reflns_threshold_expression 'I > 2\s(I)'
_cod_data_source_file d0dt00799d2.cif
_cod_data_source_block JC4_L6_120K
_cod_depositor_comments 'Adding full bibliography for 7704064--7704069.cif.'
_cod_original_cell_volume 2779.0(10)
_cod_original_sg_symbol_H-M 'P 21/c'
_cod_database_code 7704068
_shelx_shelxl_version_number 2018/3
_shelx_space_group_comment
;
The symmetry employed for this shelxl refinement is uniquely defined
by the following loop, which should always be used as a source of
symmetry information in preference to the above space-group names.
They are only intended as comments.
;

loop_
_space_group_symop_operation_xyz
'x, y, z'
'-x, y+1/2, -z+1/2'
'-x, -y, -z'
'x, -y-1/2, z-1/2'

loop_
_atom_site_label
_atom_site_type_symbol
_atom_site_fract_x
_atom_site_fract_y
_atom_site_fract_z
_atom_site_U_iso_or_equiv
_atom_site_adp_type
_atom_site_occupancy
_atom_site_site_symmetry_order
_atom_site_calc_flag
_atom_site_refinement_flags_posn
_atom_site_refinement_flags_adp
_atom_site_refinement_flags_occupancy
_atom_site_disorder_assembly
_atom_site_disorder_group
O4 O 0.20347(8) 0.22409(6) 0.64510(6) 0.01973(19) Uani 1 1 d . . . . .
O1 O -0.00488(7) 0.12507(7) 0.63977(6) 0.0204(2) Uani 1 1 d . . . . .
O2 O -0.11400(8) -0.07094(8) 0.53783(6) 0.0225(2) Uani 1 1 d . . . . .
O3 O -0.16063(7) -0.05206(8) 0.66112(6) 0.0214(2) Uani 1 1 d . . . . .
O5 O 0.19455(10) 0.22555(8) 0.77783(7) 0.0295(2) Uani 1 1 d . . . . .
F2 F 0.54246(9) -0.26830(11) 1.10484(8) 0.0560(4) Uani 1 1 d . . . . .
N5 N 0.06255(10) -0.43861(8) 0.60144(7) 0.0211(2) Uani 1 1 d . . . . .
F1 F 0.61922(9) -0.22730(14) 1.00446(8) 0.0699(5) Uani 1 1 d . . . . .
F3 F 0.58796(10) -0.11517(11) 1.09092(9) 0.0623(4) Uani 1 1 d . . . . .
C1 C 0.05400(9) 0.05518(8) 0.66142(7) 0.0124(2) Uani 1 1 d . . . . .
N2 N 0.13619(8) -0.08900(7) 0.78483(6) 0.01301(19) Uani 1 1 d . . . . .
N3 N 0.21160(8) -0.08928(7) 0.62853(6) 0.01311(19) Uani 1 1 d . . . . .
C4 C 0.02918(9) -0.09790(9) 0.74049(7) 0.0131(2) Uani 1 1 d . . . . .
H4A H -0.019648 -0.060202 0.768689 0.016 Uiso 1 1 calc R U . . .
H4B H 0.007836 -0.168866 0.738655 0.016 Uiso 1 1 calc R U . . .
C18 C 0.02299(9) -0.05662(8) 0.65350(7) 0.0120(2) Uani 1 1 d . . . . .
C2 C 0.16657(9) 0.06663(8) 0.70476(7) 0.0124(2) Uani 1 1 d . . . . .
N4 N 0.56228(10) 0.01530(11) 0.77996(8) 0.0300(3) Uani 1 1 d . . . . .
C14 C 0.01498(10) -0.27450(9) 0.54242(8) 0.0169(2) Uani 1 1 d . . . . .
H14 H -0.024844 -0.237569 0.501451 0.020 Uiso 1 1 calc R U . . .
C8 C 0.35481(9) 0.01582(9) 0.69530(7) 0.0151(2) Uani 1 1 d . . . . .
C6 C 0.09886(9) -0.11027(8) 0.60147(7) 0.0124(2) Uani 1 1 d . . . . .
H6 H 0.081417 -0.086274 0.545760 0.015 Uiso 1 1 calc R U . . .
C3 C 0.16884(9) 0.01831(9) 0.78940(7) 0.0137(2) Uani 1 1 d . . . . .
H3A H 0.239946 0.023225 0.818631 0.016 Uiso 1 1 calc R U . . .
H3B H 0.122007 0.056272 0.819212 0.016 Uiso 1 1 calc R U . . .
C23 C 0.13315(10) -0.13020(10) 0.86649(7) 0.0163(2) Uani 1 1 d . . . . .
H23A H 0.096142 -0.194933 0.862039 0.020 Uiso 1 1 calc R U . . .
H23B H 0.093622 -0.083818 0.895994 0.020 Uiso 1 1 calc R U . . .
C21 C 0.19040(9) 0.18061(9) 0.71523(8) 0.0157(2) Uani 1 1 d . . . . .
C7 C 0.24217(9) 0.01584(8) 0.65072(7) 0.0126(2) Uani 1 1 d . . . . .
H7 H 0.240516 0.056035 0.601262 0.015 Uiso 1 1 calc R U . . .
C15 C 0.00707(11) -0.38022(9) 0.54518(8) 0.0196(2) Uani 1 1 d . . . . .
H15 H -0.039772 -0.412201 0.505357 0.023 Uiso 1 1 calc R U . . .
C24 C 0.24191(10) -0.14539(9) 0.91319(8) 0.0166(2) Uani 1 1 d . . . . .
C13 C 0.08343(10) -0.22530(8) 0.60198(7) 0.0139(2) Uani 1 1 d . . . . .
C27 C 0.44185(11) -0.17629(12) 1.00048(9) 0.0250(3) Uani 1 1 d . . . . .
C25 C 0.30502(11) -0.22596(10) 0.89407(8) 0.0215(3) Uani 1 1 d . . . . .
H25 H 0.279996 -0.269623 0.851917 0.026 Uiso 1 1 calc R U . . .
C29 C 0.27993(12) -0.08197(11) 0.97695(9) 0.0244(3) Uani 1 1 d . . . . .
H29 H 0.238078 -0.028519 0.990579 0.029 Uiso 1 1 calc R U . . .
C31 C 0.27268(11) -0.12488(10) 0.56593(8) 0.0186(2) Uani 1 1 d . . . . .
H31A H 0.252167 -0.086929 0.517220 0.022 Uiso 1 1 calc R U . . .
H31B H 0.258967 -0.195955 0.555789 0.022 Uiso 1 1 calc R U . . .
H31C H 0.346815 -0.115014 0.583887 0.022 Uiso 1 1 calc R U . . .
C9 C 0.39282(10) -0.06557(10) 0.74418(8) 0.0207(3) Uani 1 1 d . . . . .
H9 H 0.349837 -0.121556 0.749790 0.025 Uiso 1 1 calc R U . . .
C17 C 0.14056(11) -0.28516(9) 0.66168(8) 0.0179(2) Uani 1 1 d . . . . .
H17 H 0.186631 -0.255132 0.703038 0.021 Uiso 1 1 calc R U . . .
C16 C 0.12784(12) -0.39019(9) 0.65867(9) 0.0214(3) Uani 1 1 d . . . . .
H16 H 0.166956 -0.429103 0.698723 0.026 Uiso 1 1 calc R U . . .
C12 C 0.42299(10) 0.09753(11) 0.69044(9) 0.0218(3) Uani 1 1 d . . . . .
H12 H 0.401173 0.153849 0.658690 0.026 Uiso 1 1 calc R U . . .
C28 C 0.37985(12) -0.09706(12) 1.02093(10) 0.0295(3) Uani 1 1 d . . . . .
H28 H 0.404526 -0.054135 1.063669 0.035 Uiso 1 1 calc R U . . .
C19 C -0.09076(9) -0.06185(8) 0.60945(8) 0.0148(2) Uani 1 1 d . . . . .
C26 C 0.40480(11) -0.24166(12) 0.93731(9) 0.0253(3) Uani 1 1 d . . . . .
H26 H 0.446574 -0.295442 0.924174 0.030 Uiso 1 1 calc R U . . .
C22 C 0.21943(12) 0.33322(10) 0.64690(10) 0.0264(3) Uani 1 1 d . . . . .
H22A H 0.154357 0.366637 0.653570 0.032 Uiso 1 1 calc R U . . .
H22B H 0.241637 0.354874 0.597218 0.032 Uiso 1 1 calc R U . . .
H22C H 0.272874 0.350557 0.691120 0.032 Uiso 1 1 calc R U . . .
C11 C 0.52436(11) 0.09367(13) 0.73383(10) 0.0294(3) Uani 1 1 d . . . . .
H11 H 0.568589 0.149330 0.730478 0.035 Uiso 1 1 calc R U . . .
C20 C -0.27065(11) -0.06079(13) 0.62691(10) 0.0297(3) Uani 1 1 d . . . . .
H20A H -0.290481 -0.003281 0.592663 0.036 Uiso 1 1 calc R U . . .
H20B H -0.313579 -0.062564 0.669486 0.036 Uiso 1 1 calc R U . . .
H20C H -0.281045 -0.122319 0.595820 0.036 Uiso 1 1 calc R U . . .
C30 C 0.54772(13) -0.19670(15) 1.04927(11) 0.0361(4) Uani 1 1 d . . . . .
C10 C 0.49552(11) -0.06235(12) 0.78448(9) 0.0269(3) Uani 1 1 d . . . . .
H10 H 0.519496 -0.117671 0.816687 0.032 Uiso 1 1 calc R U . . .

loop_
_atom_site_aniso_label
_atom_site_aniso_U_11
_atom_site_aniso_U_22
_atom_site_aniso_U_33
_atom_site_aniso_U_23
_atom_site_aniso_U_13
_atom_site_aniso_U_12
O4 0.0261(5) 0.0099(4) 0.0240(5) 0.0012(3) 0.0065(4) -0.0024(3)
O1 0.0185(4) 0.0135(4) 0.0285(5) 0.0015(3) 0.0009(4) 0.0023(3)
O2 0.0213(4) 0.0270(5) 0.0172(5) -0.0010(4) -0.0037(4) 0.0020(4)
O3 0.0134(4) 0.0297(5) 0.0207(5) 0.0030(4) 0.0014(4) -0.0024(3)
O5 0.0468(7) 0.0172(4) 0.0252(5) -0.0081(4) 0.0074(5) -0.0060(4)
F2 0.0326(5) 0.0697(8) 0.0608(8) 0.0395(7) -0.0094(5) 0.0039(5)
N5 0.0294(6) 0.0127(4) 0.0222(6) -0.0022(4) 0.0067(5) -0.0032(4)
F1 0.0228(5) 0.1334(14) 0.0539(8) 0.0114(8) 0.0063(5) 0.0214(7)
F3 0.0362(6) 0.0627(8) 0.0776(10) 0.0048(7) -0.0272(6) -0.0070(6)
C1 0.0143(5) 0.0117(5) 0.0118(5) -0.0004(4) 0.0039(4) -0.0004(4)
N2 0.0152(4) 0.0135(4) 0.0103(5) 0.0014(3) 0.0013(4) -0.0013(3)
N3 0.0145(4) 0.0114(4) 0.0141(5) -0.0024(3) 0.0045(4) -0.0005(3)
C4 0.0139(5) 0.0141(5) 0.0116(5) 0.0000(4) 0.0029(4) -0.0014(4)
C18 0.0133(5) 0.0107(4) 0.0119(5) 0.0000(4) 0.0011(4) -0.0009(4)
C2 0.0136(5) 0.0102(4) 0.0136(5) -0.0014(4) 0.0026(4) -0.0007(4)
N4 0.0172(5) 0.0437(8) 0.0281(7) 0.0019(6) 0.0003(5) -0.0019(5)
C14 0.0214(6) 0.0147(5) 0.0146(6) -0.0021(4) 0.0026(5) -0.0008(4)
C8 0.0140(5) 0.0174(5) 0.0147(6) -0.0011(4) 0.0044(4) 0.0001(4)
C6 0.0162(5) 0.0102(4) 0.0108(5) -0.0003(4) 0.0016(4) -0.0009(4)
C3 0.0154(5) 0.0144(5) 0.0115(5) -0.0017(4) 0.0022(4) -0.0020(4)
C23 0.0167(5) 0.0202(5) 0.0122(6) 0.0036(4) 0.0028(4) 0.0007(4)
C21 0.0147(5) 0.0120(5) 0.0203(6) -0.0018(4) 0.0019(5) -0.0006(4)
C7 0.0142(5) 0.0110(4) 0.0131(5) -0.0004(4) 0.0033(4) -0.0005(4)
C15 0.0238(6) 0.0158(5) 0.0196(6) -0.0052(4) 0.0048(5) -0.0044(4)
C24 0.0179(5) 0.0191(5) 0.0129(6) 0.0043(4) 0.0028(4) 0.0004(4)
C13 0.0191(5) 0.0110(5) 0.0126(5) -0.0011(4) 0.0051(4) -0.0005(4)
C27 0.0175(6) 0.0329(7) 0.0238(7) 0.0121(6) 0.0008(5) 0.0005(5)
C25 0.0252(6) 0.0247(6) 0.0150(6) 0.0022(5) 0.0042(5) 0.0040(5)
C29 0.0253(6) 0.0230(6) 0.0231(7) -0.0023(5) -0.0024(5) 0.0043(5)
C31 0.0220(6) 0.0177(5) 0.0180(6) -0.0028(4) 0.0090(5) 0.0016(4)
C9 0.0179(6) 0.0235(6) 0.0208(7) 0.0043(5) 0.0033(5) 0.0003(5)
C17 0.0251(6) 0.0128(5) 0.0150(6) -0.0005(4) 0.0003(5) -0.0013(4)
C16 0.0313(7) 0.0130(5) 0.0198(6) 0.0026(4) 0.0029(5) 0.0000(5)
C12 0.0176(6) 0.0218(6) 0.0262(7) 0.0025(5) 0.0045(5) -0.0033(5)
C28 0.0280(7) 0.0299(7) 0.0270(8) -0.0012(6) -0.0085(6) -0.0007(6)
C19 0.0153(5) 0.0103(5) 0.0179(6) 0.0018(4) -0.0008(4) -0.0014(4)
C26 0.0236(6) 0.0316(7) 0.0224(7) 0.0077(5) 0.0088(6) 0.0090(5)
C22 0.0318(7) 0.0105(5) 0.0393(8) 0.0013(5) 0.0131(6) -0.0027(5)
C11 0.0187(6) 0.0339(8) 0.0354(9) 0.0011(6) 0.0036(6) -0.0078(5)
C20 0.0133(5) 0.0451(9) 0.0299(8) 0.0114(6) 0.0000(5) -0.0041(5)
C30 0.0212(7) 0.0473(10) 0.0382(9) 0.0155(8) -0.0006(6) 0.0007(6)
C10 0.0192(6) 0.0356(8) 0.0250(7) 0.0072(6) 0.0008(5) 0.0033(5)

loop_
_atom_type_symbol
_atom_type_description
_atom_type_scat_dispersion_real
_atom_type_scat_dispersion_imag
_atom_type_scat_source
C C 0.0033 0.0016 'International Tables Vol C Tables 4.2.6.8 and 6.1.1.4'
H H 0.0000 0.0000 'International Tables Vol C Tables 4.2.6.8 and 6.1.1.4'
N N 0.0061 0.0033 'International Tables Vol C Tables 4.2.6.8 and 6.1.1.4'
O O 0.0106 0.0060 'International Tables Vol C Tables 4.2.6.8 and 6.1.1.4'
F F 0.0171 0.0103 'International Tables Vol C Tables 4.2.6.8 and 6.1.1.4'

loop_
_geom_angle_atom_site_label_1
_geom_angle_atom_site_label_2
_geom_angle_atom_site_label_3
_geom_angle
_geom_angle_site_symmetry_1
_geom_angle_site_symmetry_3
_geom_angle_publ_flag
C21 O4 C22 116.04(11) . . ?
C19 O3 C20 115.93(11) . . ?
C15 N5 C16 116.48(11) . . ?
O1 C1 C18 124.29(11) . . ?
O1 C1 C2 124.93(10) . . ?
C18 C1 C2 110.69(9) . . ?
C4 N2 C3 109.91(9) . . ?
C4 N2 C23 107.14(9) . . ?
C3 N2 C23 110.37(10) . . ?
C7 N3 C31 109.31(9) . . ?
C7 N3 C6 117.85(9) . . ?
C31 N3 C6 108.41(10) . . ?
N2 C4 C18 111.64(9) . . ?
C1 C18 C19 107.58(9) . . ?
C1 C18 C4 106.16(9) . . ?
C19 C18 C4 110.80(10) . . ?
C1 C18 C6 108.04(9) . . ?
C19 C18 C6 109.37(10) . . ?
C4 C18 C6 114.59(9) . . ?
C1 C2 C21 108.04(9) . . ?
C1 C2 C3 106.79(9) . . ?
C21 C2 C3 108.51(10) . . ?
C1 C2 C7 107.49(9) . . ?
C21 C2 C7 110.73(9) . . ?
C3 C2 C7 115.00(9) . . ?
C11 N4 C10 116.02(13) . . ?
C13 C14 C15 118.75(12) . . ?
C9 C8 C12 117.28(12) . . ?
C9 C8 C7 120.96(11) . . ?
C12 C8 C7 121.75(11) . . ?
N3 C6 C13 107.79(9) . . ?
N3 C6 C18 113.64(9) . . ?
C13 C6 C18 110.69(9) . . ?
N2 C3 C2 112.15(9) . . ?
N2 C23 C24 112.66(10) . . ?
O5 C21 O4 124.28(11) . . ?
O5 C21 C2 124.38(12) . . ?
O4 C21 C2 111.33(10) . . ?
N3 C7 C8 108.81(9) . . ?
N3 C7 C2 112.57(9) . . ?
C8 C7 C2 109.51(10) . . ?
N5 C15 C14 124.14(12) . . ?
C29 C24 C25 118.84(12) . . ?
C29 C24 C23 121.05(12) . . ?
C25 C24 C23 120.08(12) . . ?
C14 C13 C17 117.69(11) . . ?
C14 C13 C6 121.73(11) . . ?
C17 C13 C6 120.55(11) . . ?
C28 C27 C26 120.60(13) . . ?
C28 C27 C30 120.23(15) . . ?
C26 C27 C30 119.08(15) . . ?
C26 C25 C24 120.68(13) . . ?
C24 C29 C28 121.03(13) . . ?
C10 C9 C8 119.29(13) . . ?
C16 C17 C13 119.17(12) . . ?
N5 C16 C17 123.76(13) . . ?
C8 C12 C11 118.97(13) . . ?
C27 C28 C29 119.36(14) . . ?
O2 C19 O3 124.42(11) . . ?
O2 C19 C18 124.56(12) . . ?
O3 C19 C18 110.99(10) . . ?
C25 C26 C27 119.48(13) . . ?
N4 C11 C12 124.29(14) . . ?
F1 C30 F2 106.86(16) . . ?
F1 C30 F3 107.08(16) . . ?
F2 C30 F3 104.71(16) . . ?
F1 C30 C27 112.67(15) . . ?
F2 C30 C27 112.05(13) . . ?
F3 C30 C27 112.93(15) . . ?
N4 C10 C9 124.14(14) . . ?

loop_
_geom_bond_atom_site_label_1
_geom_bond_atom_site_label_2
_geom_bond_distance
_geom_bond_site_symmetry_2
_geom_bond_publ_flag
O4 C21 1.3380(16) . ?
O4 C22 1.4467(15) . ?
O1 C1 1.2086(15) . ?
O2 C19 1.2000(17) . ?
O3 C19 1.3350(16) . ?
O3 C20 1.4437(17) . ?
O5 C21 1.1978(16) . ?
F2 C30 1.331(2) . ?
N5 C15 1.3368(19) . ?
N5 C16 1.3378(19) . ?
F1 C30 1.325(2) . ?
F3 C30 1.339(2) . ?
C1 C18 1.5210(16) . ?
C1 C2 1.5220(17) . ?
N2 C4 1.4634(16) . ?
N2 C3 1.4680(15) . ?
N2 C23 1.4768(16) . ?
N3 C7 1.4674(15) . ?
N3 C31 1.4700(16) . ?
N3 C6 1.4720(16) . ?
C4 C18 1.5462(17) . ?
C18 C19 1.5336(17) . ?
C18 C6 1.5607(16) . ?
C2 C21 1.5319(16) . ?
C2 C3 1.5499(17) . ?
C2 C7 1.5638(16) . ?
N4 C11 1.335(2) . ?
N4 C10 1.338(2) . ?
C14 C13 1.3882(18) . ?
C14 C15 1.3927(17) . ?
C8 C9 1.3908(18) . ?
C8 C12 1.3910(17) . ?
C8 C7 1.5228(17) . ?
C6 C13 1.5231(16) . ?
C23 C24 1.5064(18) . ?
C24 C29 1.3862(19) . ?
C24 C25 1.3944(18) . ?
C13 C17 1.3932(18) . ?
C27 C28 1.380(2) . ?
C27 C26 1.392(2) . ?
C27 C30 1.500(2) . ?
C25 C26 1.388(2) . ?
C29 C28 1.393(2) . ?
C9 C10 1.387(2) . ?
C17 C16 1.3884(17) . ?
C12 C11 1.392(2) . ?
